data_7715630
loop_
_publ_author_name
'Ikeshita, Masahiro'
'Ma, Shing Cho'
'Muller, Gilles'
'Naota, Takeshi'

_publ_section_title
;
 Linker-dependent control of the chiroptical properties of
 polymethylene-vaulted
 <i>trans</i>-bis[(&#x3b2;-iminomethyl)naphthoxy]platinum(II) complexes.
;
_journal_issue 18
_journal_name_full 'Dalton transactions (Cambridge, England : 2003)'
_journal_page_first 7775
_journal_page_last 7787
_journal_paper_doi 10.1039/d4dt00273c
_journal_volume 53
_journal_year 2024
_chemical_absolute_configuration 'CHOOSE rm ad rmad syn or unk'
_chemical_formula_moiety 'C34 H38 N2 O2 Pt'
_chemical_formula_sum 'C34 H38 N2 O2 Pt'
_chemical_formula_weight 701.78
_space_group_crystal_system orthorhombic
_space_group_IT_number 19
_space_group_name_Hall 'P 2ac 2ab'
_space_group_name_H-M_alt 'P 21 21 21'
_atom_sites_solution_hydrogens geom
_atom_sites_solution_primary direct
_atom_sites_solution_secondary difmap
_audit_update_record
;
2020-09-26 deposited with the CCDC.	2024-04-03 downloaded from the CCDC.
;
_cell_angle_alpha 90.0000
_cell_angle_beta 90.0000
_cell_angle_gamma 90.0000
_cell_formula_units_Z 4
_cell_length_a 12.075(3)
_cell_length_b 10.511(2)
_cell_length_c 22.225(5)
_cell_measurement_reflns_used 6616
_cell_measurement_temperature 273
_cell_measurement_theta_max 27.49
_cell_measurement_theta_min 3.15
_cell_volume 2820.8(11)
_computing_cell_refinement 'CrystalClear-SM Expert 2.1 b45'
_computing_data_collection 'CrystalClear-SM Expert 2.1 b45 (Rigaku, 2015)'
_computing_data_reduction 'CrystalClear-SM Expert 2.1 b45'
_computing_molecular_graphics 'CrystalStructure 4.2.5'
_computing_publication_material 'CrystalStructure 4.2.5 (Rigaku, 2017)'
_computing_structure_refinement 'SHELXL Version 2014/7 (Sheldrick, 2008)'
_computing_structure_solution 'Il Milione (Burla, et al., 2007)'
_diffrn_ambient_temperature 273
_diffrn_detector_area_resol_mean 5.811
_diffrn_measured_fraction_theta_full 0.997
_diffrn_measured_fraction_theta_max 0.996
_diffrn_measurement_device_type 'Rigaku XtaLAB P100'
_diffrn_measurement_method \w
_diffrn_radiation_type 'Mo K\a'
_diffrn_radiation_wavelength 0.71075
_diffrn_reflns_av_R_equivalents 0.0932
_diffrn_reflns_Laue_measured_fraction_full 0.997
_diffrn_reflns_Laue_measured_fraction_max 0.996
_diffrn_reflns_limit_h_max 14
_diffrn_reflns_limit_h_min -15
_diffrn_reflns_limit_k_max 13
_diffrn_reflns_limit_k_min -13
_diffrn_reflns_limit_l_max 28
_diffrn_reflns_limit_l_min -28
_diffrn_reflns_number 26918
_diffrn_reflns_point_group_measured_fraction_full 0.993
_diffrn_reflns_point_group_measured_fraction_max 0.987
_diffrn_reflns_theta_full 25.242
_diffrn_reflns_theta_max 27.535
_diffrn_reflns_theta_min 3.156
_diffrn_standards_number 0
_exptl_absorpt_coefficient_mu 4.988
_exptl_absorpt_correction_T_max 0.779
_exptl_absorpt_correction_T_min 0.448
_exptl_absorpt_correction_type multi-scan
_exptl_absorpt_process_details 'REQAB (Rigaku, 1998)'
_exptl_crystal_colour red
_exptl_crystal_density_diffrn 1.652
_exptl_crystal_density_method 'not measured'
_exptl_crystal_description chip
_exptl_crystal_F_000 1400.00
_exptl_crystal_size_max 0.200
_exptl_crystal_size_mid 0.200
_exptl_crystal_size_min 0.050
_refine_diff_density_max 0.70
_refine_diff_density_min -0.97
_refine_ls_abs_structure_details
;
 Flack x determined using 2180 quotients [(I+)-(I-)]/[(I+)+(I-)]
 (Parsons, Flack and Wagner, Acta Cryst. B69 (2013) 249-259).
;
_refine_ls_abs_structure_Flack -0.013(9)
_refine_ls_extinction_method none
_refine_ls_goodness_of_fit_ref 0.991
_refine_ls_hydrogen_treatment constr
_refine_ls_number_parameters 346
_refine_ls_number_reflns 6425
_refine_ls_number_restraints 0
_refine_ls_R_factor_all 0.0474
_refine_ls_R_factor_gt 0.0341
_refine_ls_shift/su_max 0.001
_refine_ls_structure_factor_coef Fsqd
_refine_ls_weighting_details 'w = 1/[\s^2^(Fo^2^)]'
_refine_ls_weighting_scheme calc
_refine_ls_wR_factor_gt 0.0644
_refine_ls_wR_factor_ref 0.0684
_reflns_Friedel_coverage 0.765
_reflns_Friedel_fraction_full 0.986
_reflns_Friedel_fraction_max 0.976
_reflns_number_gt 5571
_reflns_number_total 6425
_reflns_threshold_expression F^2^>2.0\s(F^2^)
_cod_data_source_file d4dt00273c2.cif
_cod_data_source_block PILATUS740
_cod_depositor_comments 'Adding full bibliography for 7715625--7715636.cif.'
_cod_database_code 7715630

loop_
_space_group_symop_id
_space_group_symop_operation_xyz
1 +X,+Y,+Z
2 1/2-X,-Y,1/2+Z
3 1/2+X,1/2-Y,-Z
4 -X,1/2+Y,1/2-Z

loop_
_atom_site_label
_atom_site_type_symbol
_atom_site_fract_x
_atom_site_fract_y
_atom_site_fract_z
_atom_site_U_iso_or_equiv
_atom_site_adp_type
_atom_site_occupancy
_atom_site_site_symmetry_order
_atom_site_calc_flag
_atom_site_refinement_flags_posn
_atom_site_refinement_flags_adp
_atom_site_refinement_flags_occupancy
_atom_site_disorder_assembly
_atom_site_disorder_group
Pt1 Pt 0.67375(3) 0.58446(3) 0.13439(2) 0.01545(8) Uani 1 1 d . . . . .
O2 O 0.6567(5) 0.5594(5) 0.0463(2) 0.0240(14) Uani 1 1 d . . . . .
O3 O 0.6787(5) 0.6256(4) 0.2214(2) 0.0209(11) Uani 1 1 d . . . . .
N9 N 0.5661(5) 0.4406(5) 0.1462(3) 0.0165(14) Uani 1 1 d . . . . .
N37 N 0.7940(5) 0.7151(5) 0.1227(3) 0.0171(15) Uani 1 1 d . . . . .
C4 C 0.6491(6) 0.6037(8) 0.3238(4) 0.0192(18) Uani 1 1 d . . . . .
H4 H 0.6976 0.6711 0.3302 0.023 Uiso 1 1 calc R U . . .
C5 C 0.6552(7) 0.6180(7) -0.0548(4) 0.0193(19) Uani 1 1 d . . . . .
H5 H 0.6035 0.5542 -0.0621 0.023 Uiso 1 1 calc R U . . .
C6 C 0.5272(6) 0.4070(8) 0.1979(3) 0.0172(15) Uani 1 1 d . . . . .
H6 H 0.4774 0.3396 0.1977 0.021 Uiso 1 1 calc R U . . .
C7 C 0.5247(6) 0.4410(6) 0.3650(4) 0.0203(15) Uani 1 1 d . . . . .
C8 C 0.6693(8) 0.6595(7) -0.1648(4) 0.0222(17) Uani 1 1 d . . . . .
H8 H 0.6223 0.5917 -0.1732 0.027 Uiso 1 1 calc R U . . .
C10 C 0.6271(6) 0.5787(9) 0.4343(3) 0.0200(16) Uani 1 1 d . . . . .
H10 H 0.6777 0.6439 0.4411 0.024 Uiso 1 1 calc R U . . .
C11 C 0.6943(7) 0.6895(7) -0.1032(4) 0.0207(19) Uani 1 1 d . . . . .
C12 C 0.6001(6) 0.5431(7) 0.3739(4) 0.0194(17) Uani 1 1 d . . . . .
C13 C 0.5021(6) 0.4039(8) 0.3060(4) 0.0222(17) Uani 1 1 d . . . . .
H13 H 0.4521 0.3381 0.2996 0.027 Uiso 1 1 calc R U . . .
C14 C 0.7663(7) 0.0936(9) 0.1017(4) 0.0281(19) Uani 1 1 d . . . . .
H14A H 0.7837 0.0368 0.1348 0.034 Uiso 1 1 calc R U . . .
H14B H 0.7343 0.0427 0.0698 0.034 Uiso 1 1 calc R U . . .
C15 C 1.1121(7) 0.3498(8) 0.1556(4) 0.0224(18) Uani 1 1 d . . . . .
H15A H 1.1421 0.2855 0.1823 0.027 Uiso 1 1 calc R U . . .
H15B H 1.1743 0.3934 0.1372 0.027 Uiso 1 1 calc R U . . .
C16 C 0.6904(7) 0.6383(7) 0.0034(3) 0.0167(17) Uani 1 1 d . . . . .
C17 C 0.7663(6) 0.7428(7) 0.0146(3) 0.0171(11) Uani 1 1 d . . . . .
C18 C 1.0479(7) 0.4461(7) 0.1935(4) 0.0215(18) Uani 1 1 d . . . . .
H18A H 1.0986 0.4838 0.2223 0.026 Uiso 1 1 calc R U . . .
H18B H 0.9919 0.4005 0.2162 0.026 Uiso 1 1 calc R U . . .
C19 C 0.7687(7) 0.7936(7) -0.0932(4) 0.0223(18) Uani 1 1 d . . . . .
C20 C 0.6331(7) 0.2773(7) 0.0741(4) 0.0204(18) Uani 1 1 d . . . . .
H20A H 0.6094 0.2248 0.0406 0.024 Uiso 1 1 calc R U . . .
H20B H 0.6923 0.3319 0.0598 0.024 Uiso 1 1 calc R U . . .
C21 C 0.6269(6) 0.5654(7) 0.2656(3) 0.0156(16) Uani 1 1 d . . . . .
C22 C 0.8123(7) 0.8631(7) -0.1425(4) 0.0257(19) Uani 1 1 d . . . . .
H22 H 0.8609 0.9302 -0.1357 0.031 Uiso 1 1 calc R U . . .
C23 C 0.9257(7) 0.6382(7) 0.2024(4) 0.0189(17) Uani 1 1 d . . . . .
H23A H 0.8713 0.5857 0.2228 0.023 Uiso 1 1 calc R U . . .
H23B H 0.9766 0.6699 0.2327 0.023 Uiso 1 1 calc R U . . .
C24 C 0.7124(7) 0.7276(8) -0.2109(4) 0.028(2) Uani 1 1 d . . . . .
H24 H 0.6950 0.7052 -0.2502 0.034 Uiso 1 1 calc R U . . .
C25 C 0.7832(7) 0.8321(9) -0.2001(4) 0.028(2) Uani 1 1 d . . . . .
H25 H 0.8101 0.8797 -0.2322 0.033 Uiso 1 1 calc R U . . .
C26 C 1.0471(6) 0.2825(7) 0.1059(4) 0.0215(18) Uani 1 1 d . . . . .
H26A H 1.0310 0.3431 0.0741 0.026 Uiso 1 1 calc R U . . .
H26B H 1.0929 0.2158 0.0888 0.026 Uiso 1 1 calc R U . . .
C27 C 0.5009(6) 0.4200(9) 0.4732(3) 0.0220(16) Uani 1 1 d . . . . .
H27 H 0.4669 0.3817 0.5061 0.026 Uiso 1 1 calc R U . . .
C28 C 0.9390(7) 0.2245(7) 0.1277(4) 0.0234(18) Uani 1 1 d . . . . .
H28A H 0.8926 0.2917 0.1437 0.028 Uiso 1 1 calc R U . . .
H28B H 0.9551 0.1660 0.1603 0.028 Uiso 1 1 calc R U . . .
C29 C 0.4750(7) 0.3814(7) 0.4156(4) 0.024(2) Uani 1 1 d . . . . .
H29 H 0.4245 0.3158 0.4098 0.029 Uiso 1 1 calc R U . . .
C30 C 0.5789(7) 0.5175(7) 0.4822(4) 0.0221(18) Uani 1 1 d . . . . .
H30 H 0.5982 0.5409 0.5211 0.027 Uiso 1 1 calc R U . . .
C31 C 0.8013(7) 0.8157(8) -0.0339(4) 0.0220(19) Uani 1 1 d . . . . .
H31 H 0.8492 0.8832 -0.0264 0.026 Uiso 1 1 calc R U . . .
C32 C 0.8743(7) 0.1532(8) 0.0787(4) 0.028(2) Uani 1 1 d . . . . .
H32A H 0.9210 0.0866 0.0623 0.033 Uiso 1 1 calc R U . . .
H32B H 0.8571 0.2119 0.0464 0.033 Uiso 1 1 calc R U . . .
C33 C 0.8662(6) 0.7514(8) 0.1741(4) 0.0195(17) Uani 1 1 d . . . . .
H33A H 0.8214 0.7928 0.2046 0.023 Uiso 1 1 calc R U . . .
H33B H 0.9209 0.8123 0.1603 0.023 Uiso 1 1 calc R U . . .
C34 C 0.5361(7) 0.3605(8) 0.0938(4) 0.0237(19) Uani 1 1 d . . . . .
H34A H 0.5137 0.4146 0.0606 0.028 Uiso 1 1 calc R U . . .
H34B H 0.4738 0.3067 0.1043 0.028 Uiso 1 1 calc R U . . .
C35 C 0.6786(8) 0.1913(7) 0.1234(4) 0.0243(19) Uani 1 1 d . . . . .
H35A H 0.6174 0.1454 0.1415 0.029 Uiso 1 1 calc R U . . .
H35B H 0.7115 0.2442 0.1544 0.029 Uiso 1 1 calc R U . . .
C36 C 0.9906(7) 0.5542(7) 0.1586(4) 0.0203(18) Uani 1 1 d . . . . .
H36A H 1.0457 0.6049 0.1378 0.024 Uiso 1 1 calc R U . . .
H36B H 0.9406 0.5186 0.1289 0.024 Uiso 1 1 calc R U . . .
C38 C 0.5517(6) 0.4614(7) 0.2565(4) 0.0156(16) Uani 1 1 d . . . . .
C39 C 0.8178(7) 0.7654(7) 0.0722(3) 0.0171(11) Uani 1 1 d . . . . .
H39 H 0.8755 0.8240 0.0725 0.020 Uiso 1 1 calc R U . . .

loop_
_atom_site_aniso_label
_atom_site_aniso_U_11
_atom_site_aniso_U_22
_atom_site_aniso_U_33
_atom_site_aniso_U_23
_atom_site_aniso_U_13
_atom_site_aniso_U_12
Pt1 0.01657(13) 0.01286(11) 0.01693(12) 0.00062(15) -0.00151(15) -0.00079(14)
O2 0.033(4) 0.019(3) 0.020(3) 0.002(2) -0.002(3) -0.008(3)
O3 0.024(3) 0.020(2) 0.020(3) -0.003(2) 0.001(3) -0.006(3)
N9 0.015(3) 0.014(3) 0.020(4) -0.003(2) -0.003(3) 0.001(2)
N37 0.023(4) 0.005(3) 0.024(4) 0.001(2) 0.000(3) 0.001(2)
C4 0.012(4) 0.024(4) 0.022(4) 0.000(3) 0.003(3) 0.001(3)
C5 0.018(5) 0.020(4) 0.020(4) 0.003(3) -0.002(3) -0.003(3)
C6 0.011(4) 0.015(3) 0.026(4) 0.001(4) 0.000(3) -0.002(3)
C7 0.016(4) 0.019(4) 0.026(4) 0.005(4) 0.003(4) 0.004(3)
C8 0.014(4) 0.032(4) 0.021(4) -0.001(3) -0.001(4) 0.008(4)
C10 0.018(4) 0.023(4) 0.019(4) 0.001(4) 0.001(3) 0.005(4)
C11 0.020(5) 0.022(4) 0.020(4) -0.002(3) 0.000(4) 0.013(3)
C12 0.013(4) 0.023(4) 0.023(4) 0.002(3) 0.003(3) 0.007(3)
C13 0.019(4) 0.014(4) 0.033(4) 0.002(4) -0.004(3) -0.001(4)
C14 0.032(5) 0.018(4) 0.034(5) -0.004(4) -0.012(4) -0.002(4)
C15 0.016(4) 0.024(4) 0.028(5) 0.000(3) -0.004(4) 0.000(3)
C16 0.019(5) 0.019(3) 0.012(4) 0.004(3) 0.003(3) 0.005(3)
C17 0.020(3) 0.014(2) 0.017(3) -0.003(2) 0.001(2) 0.008(2)
C18 0.022(5) 0.021(4) 0.022(4) 0.004(3) -0.004(3) -0.001(3)
C19 0.019(4) 0.024(4) 0.023(4) 0.000(4) 0.003(4) 0.003(3)
C20 0.022(5) 0.017(4) 0.022(4) -0.006(3) -0.003(3) -0.003(3)
C21 0.014(4) 0.015(4) 0.018(4) 0.000(3) 0.002(3) 0.002(3)
C22 0.026(5) 0.024(4) 0.027(5) 0.006(3) 0.002(4) -0.001(3)
C23 0.016(4) 0.020(4) 0.020(4) 0.000(3) 0.002(3) 0.002(3)
C24 0.024(5) 0.039(5) 0.022(4) -0.005(4) 0.000(4) 0.011(4)
C25 0.023(5) 0.036(5) 0.024(5) 0.005(4) -0.001(4) 0.005(4)
C26 0.019(4) 0.019(4) 0.026(4) 0.000(3) 0.004(4) 0.005(3)
C27 0.018(4) 0.023(4) 0.026(4) 0.004(4) 0.006(3) -0.001(4)
C28 0.030(5) 0.025(4) 0.015(4) -0.002(4) 0.004(4) 0.002(3)
C29 0.025(5) 0.019(4) 0.027(5) 0.003(3) 0.000(4) 0.002(3)
C30 0.027(5) 0.019(4) 0.020(4) -0.001(3) -0.002(4) 0.006(4)
C31 0.024(5) 0.022(4) 0.020(4) -0.001(3) 0.003(3) 0.002(3)
C32 0.030(5) 0.023(4) 0.031(5) -0.002(4) -0.003(4) 0.006(4)
C33 0.024(4) 0.014(3) 0.020(4) 0.006(3) -0.004(3) -0.006(3)
C34 0.023(5) 0.028(4) 0.021(4) -0.003(4) -0.006(4) -0.008(4)
C35 0.015(4) 0.027(4) 0.031(5) 0.004(3) -0.001(4) -0.005(4)
C36 0.023(5) 0.021(4) 0.018(4) -0.008(3) 0.005(3) 0.003(3)
C38 0.018(4) 0.008(3) 0.021(4) -0.003(3) -0.001(3) 0.001(3)
C39 0.020(3) 0.014(2) 0.017(3) -0.003(2) 0.001(2) 0.008(2)

loop_
_atom_type_symbol
_atom_type_description
_atom_type_scat_dispersion_real
_atom_type_scat_dispersion_imag
_atom_type_scat_source
C C 0.0033 0.0016
;
International Tables for Crystallography
(Vol. C, Tables 4.2.6.8 and 6.1.1.4)
;
H H 0.0000 0.0000
;
International Tables for Crystallography
(Vol. C, Table 6.1.1.4)
;
N N 0.0061 0.0033
;
International Tables for Crystallography
(Vol. C, Tables 4.2.6.8 and 6.1.1.4)
;
O O 0.0106 0.0060
;
International Tables for Crystallography
(Vol. C, Tables 4.2.6.8 and 6.1.1.4)
;
Pt Pt -1.7033 8.3905
;
International Tables for Crystallography
(Vol. C, Tables 4.2.6.8 and 6.1.1.4)
;

loop_
_geom_angle_atom_site_label_1
_geom_angle_atom_site_label_2
_geom_angle_atom_site_label_3
_geom_angle
_geom_angle_site_symmetry_1
_geom_angle_site_symmetry_3
_geom_angle_publ_flag
O3 Pt1 O2 173.5(2) . . ?
O3 Pt1 N9 93.2(2) . . ?
O2 Pt1 N9 87.8(2) . . ?
O3 Pt1 N37 87.4(2) . . ?
O2 Pt1 N37 92.2(2) . . ?
N9 Pt1 N37 174.1(2) . . ?
C16 O2 Pt1 126.4(5) . . ?
C21 O3 Pt1 127.2(5) . . ?
C6 N9 C34 117.1(7) . . ?
C6 N9 Pt1 123.8(5) . . ?
C34 N9 Pt1 118.9(5) . . ?
C39 N37 C33 116.0(6) . . ?
C39 N37 Pt1 124.0(6) . . ?
C33 N37 Pt1 119.9(5) . . ?
C21 C4 C12 121.8(7) . . ?
C21 C4 H4 119.1 . . ?
C12 C4 H4 119.1 . . ?
C16 C5 C11 122.4(7) . . ?
C16 C5 H5 118.8 . . ?
C11 C5 H5 118.8 . . ?
N9 C6 C38 128.1(7) . . ?
N9 C6 H6 116.0 . . ?
C38 C6 H6 116.0 . . ?
C13 C7 C29 122.6(7) . . ?
C13 C7 C12 117.9(7) . . ?
C29 C7 C12 119.5(8) . . ?
C24 C8 C11 121.6(8) . . ?
C24 C8 H8 119.2 . . ?
C11 C8 H8 119.2 . . ?
C30 C10 C12 120.5(8) . . ?
C30 C10 H10 119.7 . . ?
C12 C10 H10 119.7 . . ?
C5 C11 C19 120.3(8) . . ?
C5 C11 C8 123.0(8) . . ?
C19 C11 C8 116.6(8) . . ?
C4 C12 C7 119.9(8) . . ?
C4 C12 C10 121.7(7) . . ?
C7 C12 C10 118.3(7) . . ?
C38 C13 C7 122.6(7) . . ?
C38 C13 H13 118.7 . . ?
C7 C13 H13 118.7 . . ?
C32 C14 C35 114.4(7) . . ?
C32 C14 H14A 108.7 . . ?
C35 C14 H14A 108.7 . . ?
C32 C14 H14B 108.7 . . ?
C35 C14 H14B 108.7 . . ?
H14A C14 H14B 107.6 . . ?
C18 C15 C26 116.4(7) . . ?
C18 C15 H15A 108.2 . . ?
C26 C15 H15A 108.2 . . ?
C18 C15 H15B 108.2 . . ?
C26 C15 H15B 108.2 . . ?
H15A C15 H15B 107.3 . . ?
O2 C16 C5 118.9(7) . . ?
O2 C16 C17 122.9(7) . . ?
C5 C16 C17 118.2(7) . . ?
C31 C17 C39 117.8(7) . . ?
C31 C17 C16 118.5(7) . . ?
C39 C17 C16 123.3(7) . . ?
C15 C18 C36 116.0(7) . . ?
C15 C18 H18A 108.3 . . ?
C36 C18 H18A 108.3 . . ?
C15 C18 H18B 108.3 . . ?
C36 C18 H18B 108.3 . . ?
H18A C18 H18B 107.4 . . ?
C31 C19 C22 122.7(8) . . ?
C31 C19 C11 116.8(7) . . ?
C22 C19 C11 120.4(8) . . ?
C35 C20 C34 114.2(7) . . ?
C35 C20 H20A 108.7 . . ?
C34 C20 H20A 108.7 . . ?
C35 C20 H20B 108.7 . . ?
C34 C20 H20B 108.7 . . ?
H20A C20 H20B 107.6 . . ?
O3 C21 C4 117.6(7) . . ?
O3 C21 C38 124.0(7) . . ?
C4 C21 C38 118.4(7) . . ?
C25 C22 C19 120.4(8) . . ?
C25 C22 H22 119.8 . . ?
C19 C22 H22 119.8 . . ?
C33 C23 C36 115.4(7) . . ?
C33 C23 H23A 108.4 . . ?
C36 C23 H23A 108.4 . . ?
C33 C23 H23B 108.4 . . ?
C36 C23 H23B 108.4 . . ?
H23A C23 H23B 107.5 . . ?
C8 C24 C25 121.0(8) . . ?
C8 C24 H24 119.5 . . ?
C25 C24 H24 119.5 . . ?
C22 C25 C24 120.0(8) . . ?
C22 C25 H25 120.0 . . ?
C24 C25 H25 120.0 . . ?
C28 C26 C15 113.3(7) . . ?
C28 C26 H26A 108.9 . . ?
C15 C26 H26A 108.9 . . ?
C28 C26 H26B 108.9 . . ?
C15 C26 H26B 108.9 . . ?
H26A C26 H26B 107.7 . . ?
C29 C27 C30 119.9(8) . . ?
C29 C27 H27 120.1 . . ?
C30 C27 H27 120.1 . . ?
C26 C28 C32 114.0(7) . . ?
C26 C28 H28A 108.7 . . ?
C32 C28 H28A 108.7 . . ?
C26 C28 H28B 108.7 . . ?
C32 C28 H28B 108.7 . . ?
H28A C28 H28B 107.6 . . ?
C27 C29 C7 120.6(8) . . ?
C27 C29 H29 119.7 . . ?
C7 C29 H29 119.7 . . ?
C10 C30 C27 121.0(8) . . ?
C10 C30 H30 119.5 . . ?
C27 C30 H30 119.5 . . ?
C17 C31 C19 123.7(8) . . ?
C17 C31 H31 118.1 . . ?
C19 C31 H31 118.1 . . ?
C28 C32 C14 113.3(7) . . ?
C28 C32 H32A 108.9 . . ?
C14 C32 H32A 108.9 . . ?
C28 C32 H32B 108.9 . . ?
C14 C32 H32B 108.9 . . ?
H32A C32 H32B 107.7 . . ?
N37 C33 C23 113.1(6) . . ?
N37 C33 H33A 109.0 . . ?
C23 C33 H33A 109.0 . . ?
N37 C33 H33B 109.0 . . ?
C23 C33 H33B 109.0 . . ?
H33A C33 H33B 107.8 . . ?
N9 C34 C20 111.3(7) . . ?
N9 C34 H34A 109.4 . . ?
C20 C34 H34A 109.4 . . ?
N9 C34 H34B 109.4 . . ?
C20 C34 H34B 109.4 . . ?
H34A C34 H34B 108.0 . . ?
C20 C35 C14 114.6(7) . . ?
C20 C35 H35A 108.6 . . ?
C14 C35 H35A 108.6 . . ?
C20 C35 H35B 108.6 . . ?
C14 C35 H35B 108.6 . . ?
H35A C35 H35B 107.6 . . ?
C23 C36 C18 109.6(6) . . ?
C23 C36 H36A 109.8 . . ?
C18 C36 H36A 109.8 . . ?
C23 C36 H36B 109.8 . . ?
C18 C36 H36B 109.8 . . ?
H36A C36 H36B 108.2 . . ?
C13 C38 C21 119.4(7) . . ?
C13 C38 C6 116.8(7) . . ?
C21 C38 C6 123.7(7) . . ?
N37 C39 C17 128.0(8) . . ?
N37 C39 H39 116.0 . . ?
C17 C39 H39 116.0 . . ?

loop_
_geom_bond_atom_site_label_1
_geom_bond_atom_site_label_2
_geom_bond_distance
_geom_bond_site_symmetry_2
_geom_bond_publ_flag
Pt1 O3 1.983(5) . ?
Pt1 O2 1.987(5) . ?
Pt1 N9 2.011(6) . ?
Pt1 N37 2.015(6) . ?
O2 C16 1.327(9) . ?
O3 C21 1.324(9) . ?
N9 C6 1.292(9) . ?
N9 C34 1.482(10) . ?
N37 C39 1.274(9) . ?
N37 C33 1.487(10) . ?
C4 C21 1.382(11) . ?
C4 C12 1.411(11) . ?
C4 H4 0.9300 . ?
C5 C16 1.379(10) . ?
C5 C11 1.395(11) . ?
C5 H5 0.9300 . ?
C6 C38 1.451(11) . ?
C6 H6 0.9300 . ?
C7 C13 1.393(12) . ?
C7 C29 1.421(11) . ?
C7 C12 1.421(10) . ?
C8 C24 1.354(12) . ?
C8 C11 1.436(11) . ?
C8 H8 0.9300 . ?
C10 C30 1.373(11) . ?
C10 C12 1.431(11) . ?
C10 H10 0.9300 . ?
C11 C19 1.433(11) . ?
C13 C38 1.392(11) . ?
C13 H13 0.9300 . ?
C14 C32 1.535(12) . ?
C14 C35 1.552(12) . ?
C14 H14A 0.9700 . ?
C14 H14B 0.9700 . ?
C15 C18 1.529(11) . ?
C15 C26 1.529(11) . ?
C15 H15A 0.9700 . ?
C15 H15B 0.9700 . ?
C16 C17 1.452(11) . ?
C17 C31 1.388(11) . ?
C17 C39 1.443(10) . ?
C18 C36 1.540(11) . ?
C18 H18A 0.9700 . ?
C18 H18B 0.9700 . ?
C19 C31 1.397(12) . ?
C19 C22 1.418(11) . ?
C20 C35 1.523(11) . ?
C20 C34 1.525(12) . ?
C20 H20A 0.9700 . ?
C20 H20B 0.9700 . ?
C21 C38 1.436(10) . ?
C22 C25 1.366(12) . ?
C22 H22 0.9300 . ?
C23 C33 1.526(11) . ?
C23 C36 1.529(10) . ?
C23 H23A 0.9700 . ?
C23 H23B 0.9700 . ?
C24 C25 1.412(12) . ?
C24 H24 0.9300 . ?
C25 H25 0.9300 . ?
C26 C28 1.520(11) . ?
C26 H26A 0.9700 . ?
C26 H26B 0.9700 . ?
C27 C29 1.379(11) . ?
C27 C30 1.406(12) . ?
C27 H27 0.9300 . ?
C28 C32 1.534(12) . ?
C28 H28A 0.9700 . ?
C28 H28B 0.9700 . ?
C29 H29 0.9300 . ?
C30 H30 0.9300 . ?
C31 H31 0.9300 . ?
C32 H32A 0.9700 . ?
C32 H32B 0.9700 . ?
C33 H33A 0.9700 . ?
C33 H33B 0.9700 . ?
C34 H34A 0.9700 . ?
C34 H34B 0.9700 . ?
C35 H35A 0.9700 . ?
C35 H35B 0.9700 . ?
C36 H36A 0.9700 . ?
C36 H36B 0.9700 . ?
C39 H39 0.9300 . ?

loop_
_geom_torsion_atom_site_label_1
_geom_torsion_atom_site_label_2
_geom_torsion_atom_site_label_3
_geom_torsion_atom_site_label_4
_geom_torsion
_geom_torsion_site_symmetry_1
_geom_torsion_site_symmetry_2
_geom_torsion_site_symmetry_3
_geom_torsion_site_symmetry_4
_geom_torsion_publ_flag
C34 N9 C6 C38 174.0(7) . . . . ?
Pt1 N9 C6 C38 -0.6(11) . . . . ?
C16 C5 C11 C19 -3.8(12) . . . . ?
C16 C5 C11 C8 172.0(8) . . . . ?
C24 C8 C11 C5 -177.1(8) . . . . ?
C24 C8 C11 C19 -1.1(13) . . . . ?
C21 C4 C12 C7 -0.9(11) . . . . ?
C21 C4 C12 C10 177.0(7) . . . . ?
C13 C7 C12 C4 0.3(11) . . . . ?
C29 C7 C12 C4 -179.4(7) . . . . ?
C13 C7 C12 C10 -177.6(7) . . . . ?
C29 C7 C12 C10 2.7(11) . . . . ?
C30 C10 C12 C4 -179.4(7) . . . . ?
C30 C10 C12 C7 -1.6(11) . . . . ?
C29 C7 C13 C38 -179.3(7) . . . . ?
C12 C7 C13 C38 1.0(11) . . . . ?
Pt1 O2 C16 C5 -168.7(6) . . . . ?
Pt1 O2 C16 C17 13.7(11) . . . . ?
C11 C5 C16 O2 -174.3(7) . . . . ?
C11 C5 C16 C17 3.4(12) . . . . ?
O2 C16 C17 C31 176.5(7) . . . . ?
C5 C16 C17 C31 -1.1(11) . . . . ?
O2 C16 C17 C39 4.3(12) . . . . ?
C5 C16 C17 C39 -173.3(7) . . . . ?
C26 C15 C18 C36 -56.2(10) . . . . ?
C5 C11 C19 C31 1.8(11) . . . . ?
C8 C11 C19 C31 -174.3(8) . . . . ?
C5 C11 C19 C22 177.3(8) . . . . ?
C8 C11 C19 C22 1.2(12) . . . . ?
Pt1 O3 C21 C4 174.8(5) . . . . ?
Pt1 O3 C21 C38 -3.7(10) . . . . ?
C12 C4 C21 O3 -178.4(7) . . . . ?
C12 C4 C21 C38 0.2(11) . . . . ?
C31 C19 C22 C25 175.6(8) . . . . ?
C11 C19 C22 C25 0.4(12) . . . . ?
C11 C8 C24 C25 -0.5(13) . . . . ?
C19 C22 C25 C24 -2.1(12) . . . . ?
C8 C24 C25 C22 2.2(13) . . . . ?
C18 C15 C26 C28 -50.6(9) . . . . ?
C15 C26 C28 C32 -178.3(7) . . . . ?
C30 C27 C29 C7 -1.3(12) . . . . ?
C13 C7 C29 C27 179.0(8) . . . . ?
C12 C7 C29 C27 -1.3(11) . . . . ?
C12 C10 C30 C27 -1.0(12) . . . . ?
C29 C27 C30 C10 2.5(12) . . . . ?
C39 C17 C31 C19 171.9(7) . . . . ?
C16 C17 C31 C19 -0.8(12) . . . . ?
C22 C19 C31 C17 -175.0(8) . . . . ?
C11 C19 C31 C17 0.4(12) . . . . ?
C26 C28 C32 C14 179.2(7) . . . . ?
C35 C14 C32 C28 64.6(9) . . . . ?
C39 N37 C33 C23 -119.6(7) . . . . ?
Pt1 N37 C33 C23 56.5(8) . . . . ?
C36 C23 C33 N37 52.5(9) . . . . ?
C6 N9 C34 C20 -104.9(8) . . . . ?
Pt1 N9 C34 C20 70.0(8) . . . . ?
C35 C20 C34 N9 56.8(9) . . . . ?
C34 C20 C35 C14 172.1(6) . . . . ?
C32 C14 C35 C20 65.2(9) . . . . ?
C33 C23 C36 C18 178.9(7) . . . . ?
C15 C18 C36 C23 177.3(7) . . . . ?
C7 C13 C38 C21 -1.6(11) . . . . ?
C7 C13 C38 C6 175.4(7) . . . . ?
O3 C21 C38 C13 179.5(7) . . . . ?
C4 C21 C38 C13 1.1(11) . . . . ?
O3 C21 C38 C6 2.6(12) . . . . ?
C4 C21 C38 C6 -175.8(7) . . . . ?
N9 C6 C38 C13 -177.3(8) . . . . ?
N9 C6 C38 C21 -0.3(13) . . . . ?
C33 N37 C39 C17 176.5(7) . . . . ?
Pt1 N37 C39 C17 0.6(11) . . . . ?
C31 C17 C39 N37 175.6(7) . . . . ?
C16 C17 C39 N37 -12.1(12) . . . . ?
